data_7053600
loop_
_publ_author_name
'Cortial, Guillaume'
'Le Goff, Xavier-Frederic'
'Bousqui\'e, Magali'
'Boisson, Christophe'
'Le Floch, Pascal'
'Nief, Fran\,cois'
'Thuilliez, Julien'

_publ_section_title
;
 Neutral ansa-bis(fluorenyl)silane neodymium borohydrides: synthesis,
 structural study and behaviour as catalysts in butadiene--ethylene
 copolymerisation
;
_journal_issue 10
_journal_name_full 'New Journal of Chemistry'
_journal_page_first 2290
_journal_paper_doi 10.1039/c0nj00274g
_journal_volume 34
_journal_year 2010
_chemical_formula_sum 'C33 H34 B Nd O Si'
_chemical_formula_weight 629.74
_chemical_name_systematic
;
?
;
_space_group_IT_number 14
_symmetry_cell_setting monoclinic
_symmetry_space_group_name_Hall '-P 2ybc'
_symmetry_space_group_name_H-M 'P 1 21/c 1'
_atom_sites_solution_hydrogens geom
_atom_sites_solution_primary direct
_atom_sites_solution_secondary difmap
_audit_creation_method SHELXL-97
_cell_angle_alpha 90.00
_cell_angle_beta 92.708(1)
_cell_angle_gamma 90.00
_cell_formula_units_Z 4
_cell_length_a 8.747(1)
_cell_length_b 34.629(1)
_cell_length_c 9.214(1)
_cell_measurement_reflns_used 3209
_cell_measurement_temperature 150.0(1)
_cell_measurement_theta_max 34.972
_cell_measurement_theta_min 0.998
_cell_volume 2787.8(4)
_computing_structure_refinement 'SHELXL-97 (Sheldrick, 1997)'
_computing_structure_solution 'SHELXS-97 (Sheldrick, 1990)'
_diffrn_ambient_temperature 150.0(1)
_diffrn_measured_fraction_theta_full 0.960
_diffrn_measured_fraction_theta_max 0.960
_diffrn_measurement_device_type KappaCCD
_diffrn_measurement_method 'phi and omega scans'
_diffrn_radiation_monochromator graphite
_diffrn_radiation_source 'fine-focus sealed tube'
_diffrn_radiation_type MoK\a
_diffrn_radiation_wavelength 0.71069
_diffrn_reflns_av_R_equivalents 0.0330
_diffrn_reflns_av_sigmaI/netI 0.0368
_diffrn_reflns_limit_h_max 11
_diffrn_reflns_limit_h_min -10
_diffrn_reflns_limit_k_max 42
_diffrn_reflns_limit_k_min -44
_diffrn_reflns_limit_l_max 11
_diffrn_reflns_limit_l_min -9
_diffrn_reflns_number 22172
_diffrn_reflns_theta_full 27.48
_diffrn_reflns_theta_max 27.48
_diffrn_reflns_theta_min 3.19
_exptl_absorpt_coefficient_mu 1.930
_exptl_absorpt_correction_T_max 0.8015
_exptl_absorpt_correction_T_min 0.5124
_exptl_absorpt_correction_type multi-scan
_exptl_crystal_colour Red
_exptl_crystal_density_diffrn 1.500
_exptl_crystal_density_method 'not measured'
_exptl_crystal_description Block
_exptl_crystal_F_000 1276
_exptl_crystal_size_max 0.40
_exptl_crystal_size_mid 0.30
_exptl_crystal_size_min 0.12
_refine_diff_density_max 1.878
_refine_diff_density_min -1.871
_refine_diff_density_rms 0.182
_refine_ls_extinction_method none
_refine_ls_goodness_of_fit_ref 1.202
_refine_ls_hydrogen_treatment mixed
_refine_ls_matrix_type full
_refine_ls_number_parameters 356
_refine_ls_number_reflns 6121
_refine_ls_number_restraints 0
_refine_ls_restrained_S_all 1.202
_refine_ls_R_factor_all 0.0583
_refine_ls_R_factor_gt 0.0529
_refine_ls_shift/su_max 0.000
_refine_ls_shift/su_mean 0.000
_refine_ls_structure_factor_coef Fsqd
_refine_ls_weighting_details 'calc w=1/[\s^2^(Fo^2^)+(0.0640P)^2^+15.8201P] where P=(Fo^2^+2Fc^2^)/3'
_refine_ls_weighting_scheme calc
_refine_ls_wR_factor_gt 0.1495
_refine_ls_wR_factor_ref 0.1543
_reflns_number_gt 5494
_reflns_number_total 6121
_reflns_threshold_expression >2sigma(I)
_cod_data_source_file c0nj00274g-2.txt
_cod_data_source_block gc350
_cod_depositor_comments
;
The following automatic conversions were performed:

'_symmetry_cell_setting' value 'Monoclinic' changed to 'monoclinic'
according to /home/saulius/struct/CIF-dictionaries/cif_core.dic
dictionary named 'cif_core.dic' version 2.4.2 from 2011-04-26.

Automatic conversion script
Id: cif_fix_values 1891 2012-01-12 08:04:46Z andrius 
;
_cod_original_sg_symbol_H-M 'P21/c '
_cod_database_code 7053600

loop_
_symmetry_equiv_pos_as_xyz
'x, y, z'
'-x, y+1/2, -z+1/2'
'-x, -y, -z'
'x, -y-1/2, z-1/2'

loop_
_atom_site_label
_atom_site_type_symbol
_atom_site_fract_x
_atom_site_fract_y
_atom_site_fract_z
_atom_site_U_iso_or_equiv
_atom_site_adp_type
_atom_site_occupancy
_atom_site_symmetry_multiplicity
_atom_site_calc_flag
_atom_site_refinement_flags
_atom_site_disorder_assembly
_atom_site_disorder_group
Nd1 Nd 0.45718(3) 0.117424(8) 0.14309(3) 0.02192(12) Uani 1 1 d . B .
Si1 Si 0.26137(17) 0.18432(5) 0.33600(16) 0.0236(3) Uani 1 1 d . . .
O1 O 0.3518(5) 0.06744(14) -0.0200(5) 0.0345(10) Uani 1 1 d . . .
B1 B 0.7304(9) 0.0936(3) 0.0876(9) 0.0385(16) Uani 1 1 d . . .
H1B H 0.727(10) 0.118(2) 0.169(9) 0.046 Uiso 1 1 d . . .
H2B H 0.669(9) 0.075(2) 0.136(9) 0.046 Uiso 1 1 d . . .
H3B H 0.850(9) 0.084(2) 0.064(8) 0.046 Uiso 1 1 d . . .
H4B H 0.670(9) 0.100(2) -0.018(8) 0.046 Uiso 1 1 d . . .
C1 C 0.3249(7) 0.18602(17) 0.1473(6) 0.0269(11) Uani 1 1 d . B .
C2 C 0.4759(7) 0.19612(17) 0.1031(6) 0.0261(11) Uani 1 1 d . . .
C3 C 0.5970(6) 0.21645(17) 0.1745(6) 0.0271(11) Uani 1 1 d . B .
H3 H 0.5888 0.2248 0.2720 0.032 Uiso 1 1 calc R . .
C4 C 0.7264(7) 0.2240(2) 0.1019(7) 0.0358(14) Uani 1 1 d . . .
H4 H 0.8061 0.2386 0.1491 0.043 Uiso 1 1 calc R B .
C5 C 0.7453(7) 0.2106(2) -0.0415(7) 0.0355(14) Uani 1 1 d . B .
H5 H 0.8374 0.2159 -0.0884 0.043 Uiso 1 1 calc R . .
C6 C 0.6314(7) 0.19028(19) -0.1118(6) 0.0302(12) Uani 1 1 d . . .
H6 H 0.6439 0.1812 -0.2078 0.036 Uiso 1 1 calc R B .
C7 C 0.4950(7) 0.18271(18) -0.0420(6) 0.0275(12) Uani 1 1 d . B .
C8 C 0.3527(7) 0.1653(2) -0.0937(6) 0.0305(13) Uani 1 1 d . . .
C9 C 0.3048(7) 0.14984(19) -0.2287(6) 0.0310(13) Uani 1 1 d . B .
H9 H 0.3732 0.1485 -0.3057 0.037 Uiso 1 1 calc R . .
C10 C 0.1561(8) 0.1365(2) -0.2479(6) 0.0338(13) Uani 1 1 d . . .
H10 H 0.1220 0.1261 -0.3392 0.041 Uiso 1 1 calc R B .
C11 C 0.0545(7) 0.1382(2) -0.1337(6) 0.0356(14) Uani 1 1 d . B .
H11 H -0.0468 0.1287 -0.1495 0.043 Uiso 1 1 calc R . .
C12 C 0.0987(7) 0.15331(19) 0.0008(6) 0.0312(12) Uani 1 1 d . . .
H12 H 0.0294 0.1537 0.0770 0.037 Uiso 1 1 calc R B .
C13 C 0.2488(6) 0.16812(17) 0.0232(6) 0.0244(11) Uani 1 1 d . B .
C14 C 0.0607(7) 0.1991(2) 0.3714(7) 0.0350(14) Uani 1 1 d . B .
H14A H 0.0110 0.2148 0.2928 0.042 Uiso 1 1 calc R A 1
H14B H -0.0058 0.1774 0.3989 0.042 Uiso 1 1 calc R A 1
C15A C 0.1241(16) 0.2224(5) 0.4986(17) 0.039(5) Uani 0.49(3) 1 d P B 1
H15A H 0.1146 0.2085 0.5916 0.047 Uiso 0.49(3) 1 calc PR B 1
H15B H 0.0731 0.2479 0.5043 0.047 Uiso 0.49(3) 1 calc PR B 1
C15B C 0.1367(16) 0.2380(5) 0.418(2) 0.041(5) Uani 0.51(3) 1 d P B 2
H15C H 0.1316 0.2569 0.3375 0.050 Uiso 0.51(3) 1 calc PR B 2
H15D H 0.0867 0.2492 0.5027 0.050 Uiso 0.51(3) 1 calc PR B 2
C16 C 0.3004(7) 0.22678(19) 0.4579(7) 0.0342(13) Uani 1 1 d . B .
H16A H 0.3754 0.2218 0.5395 0.041 Uiso 1 1 calc R C 1
H16B H 0.3239 0.2510 0.4064 0.041 Uiso 1 1 calc R C 1
C17 C 0.3341(6) 0.13599(18) 0.3936(5) 0.0253(11) Uani 1 1 d . B .
C18 C 0.4905(7) 0.12827(18) 0.4377(5) 0.0250(11) Uani 1 1 d . . .
C19 C 0.6128(6) 0.15256(19) 0.4870(6) 0.0281(12) Uani 1 1 d . B .
H19 H 0.6001 0.1798 0.4866 0.034 Uiso 1 1 calc R . .
C20 C 0.7491(7) 0.13665(19) 0.5351(6) 0.0306(13) Uani 1 1 d . . .
H20 H 0.8289 0.1532 0.5714 0.037 Uiso 1 1 calc R B .
C21 C 0.7747(7) 0.0964(2) 0.5324(6) 0.0335(13) Uani 1 1 d . B .
H21 H 0.8702 0.0864 0.5682 0.040 Uiso 1 1 calc R . .
C22 C 0.6627(7) 0.0714(2) 0.4785(6) 0.0321(13) Uani 1 1 d . . .
H22 H 0.6814 0.0445 0.4717 0.039 Uiso 1 1 calc R B .
C23 C 0.5201(6) 0.08731(17) 0.4342(6) 0.0245(11) Uani 1 1 d . B .
C24 C 0.3765(6) 0.06880(18) 0.3884(6) 0.0260(11) Uani 1 1 d . . .
C25 C 0.3326(7) 0.02952(18) 0.3764(6) 0.0305(12) Uani 1 1 d . B .
H25 H 0.4067 0.0095 0.3860 0.037 Uiso 1 1 calc R . .
C26 C 0.1806(7) 0.02103(19) 0.3508(7) 0.0347(14) Uani 1 1 d . . .
H26 H 0.1496 -0.0052 0.3454 0.042 Uiso 1 1 calc R B .
C27 C 0.0698(7) 0.0501(2) 0.3322(7) 0.0331(13) Uani 1 1 d . B .
H27 H -0.0346 0.0431 0.3160 0.040 Uiso 1 1 calc R . .
C28 C 0.1098(6) 0.08843(19) 0.3371(6) 0.0289(12) Uani 1 1 d . . .
H28 H 0.0346 0.1078 0.3188 0.035 Uiso 1 1 calc R B .
C29 C 0.2644(6) 0.09869(17) 0.3698(6) 0.0250(11) Uani 1 1 d . B .
C30 C 0.4255(10) 0.0532(3) -0.1497(8) 0.053(2) Uani 1 1 d . B .
H30A H 0.5220 0.0396 -0.1218 0.063 Uiso 1 1 calc R . .
H30B H 0.4490 0.0749 -0.2150 0.063 Uiso 1 1 calc R . .
C31 C 0.3151(13) 0.0263(3) -0.2229(10) 0.074(3) Uani 1 1 d . . .
H31A H 0.3066 0.0316 -0.3286 0.089 Uiso 1 1 calc R B .
H31B H 0.3486 -0.0008 -0.2080 0.089 Uiso 1 1 calc R . .
C32 C 0.1677(12) 0.0328(3) -0.1577(11) 0.072(3) Uani 1 1 d . B .
H32A H 0.1086 0.0085 -0.1539 0.087 Uiso 1 1 calc R . .
H32B H 0.1063 0.0522 -0.2140 0.087 Uiso 1 1 calc R . .
C33 C 0.2076(9) 0.0472(3) -0.0093(8) 0.050(2) Uani 1 1 d . B .
H33A H 0.1274 0.0649 0.0237 0.060 Uiso 1 1 calc R . .
H33B H 0.2187 0.0254 0.0601 0.060 Uiso 1 1 calc R . .

loop_
_atom_site_aniso_label
_atom_site_aniso_U_11
_atom_site_aniso_U_22
_atom_site_aniso_U_33
_atom_site_aniso_U_23
_atom_site_aniso_U_13
_atom_site_aniso_U_12
Nd1 0.02307(18) 0.02479(19) 0.01781(16) -0.00051(10) -0.00010(11) 0.00108(10)
Si1 0.0232(7) 0.0256(8) 0.0221(7) -0.0030(6) 0.0014(5) -0.0006(6)
O1 0.036(2) 0.038(3) 0.030(2) -0.0101(19) 0.0033(17) -0.0009(19)
B1 0.034(4) 0.045(5) 0.037(4) 0.003(3) 0.001(3) 0.009(3)
C1 0.032(3) 0.025(3) 0.023(2) 0.003(2) -0.003(2) -0.002(2)
C2 0.032(3) 0.023(3) 0.023(2) 0.004(2) -0.001(2) 0.000(2)
C3 0.027(3) 0.027(3) 0.027(3) 0.003(2) -0.003(2) -0.002(2)
C4 0.030(3) 0.043(4) 0.033(3) 0.009(3) -0.004(2) -0.004(3)
C5 0.029(3) 0.040(4) 0.038(3) 0.011(3) 0.005(2) 0.000(3)
C6 0.033(3) 0.035(3) 0.023(3) 0.005(2) 0.005(2) -0.001(2)
C7 0.028(3) 0.033(3) 0.021(2) 0.005(2) 0.000(2) 0.001(2)
C8 0.024(3) 0.042(4) 0.025(3) 0.004(2) -0.004(2) 0.002(2)
C9 0.035(3) 0.040(3) 0.019(2) 0.009(2) 0.004(2) -0.002(3)
C10 0.041(3) 0.040(4) 0.020(3) 0.001(2) -0.001(2) -0.003(3)
C11 0.028(3) 0.048(4) 0.030(3) 0.000(3) -0.002(2) -0.003(3)
C12 0.031(3) 0.034(3) 0.027(3) 0.002(2) -0.003(2) 0.002(2)
C13 0.021(2) 0.030(3) 0.022(2) 0.002(2) -0.0033(19) 0.006(2)
C14 0.029(3) 0.039(4) 0.037(3) 0.000(3) 0.007(2) 0.004(3)
C15A 0.045(8) 0.044(9) 0.029(8) -0.004(7) 0.012(6) 0.006(6)
C15B 0.039(7) 0.041(9) 0.045(10) -0.004(7) 0.010(6) 0.011(6)
C16 0.038(3) 0.033(3) 0.031(3) -0.007(3) -0.003(2) 0.004(3)
C17 0.027(3) 0.033(3) 0.016(2) -0.003(2) 0.0027(19) 0.000(2)
C18 0.030(3) 0.031(3) 0.014(2) 0.004(2) 0.0003(19) -0.002(2)
C19 0.025(3) 0.035(3) 0.025(3) -0.004(2) -0.001(2) -0.010(2)
C20 0.034(3) 0.037(3) 0.022(3) -0.001(2) 0.001(2) -0.007(3)
C21 0.029(3) 0.042(4) 0.029(3) 0.009(3) -0.001(2) 0.002(3)
C22 0.031(3) 0.039(4) 0.026(3) 0.005(2) 0.000(2) -0.002(3)
C23 0.026(3) 0.030(3) 0.017(2) 0.000(2) -0.0014(19) -0.003(2)
C24 0.022(3) 0.033(3) 0.022(2) 0.004(2) 0.000(2) 0.000(2)
C25 0.031(3) 0.030(3) 0.030(3) 0.004(2) -0.003(2) -0.002(2)
C26 0.034(3) 0.031(3) 0.038(3) 0.004(3) -0.005(3) -0.009(3)
C27 0.025(3) 0.040(4) 0.035(3) -0.006(3) -0.001(2) -0.006(2)
C28 0.020(3) 0.039(3) 0.027(3) -0.002(2) -0.002(2) -0.001(2)
C29 0.024(3) 0.031(3) 0.020(2) -0.001(2) -0.0009(19) 0.000(2)
C30 0.057(5) 0.064(5) 0.037(4) -0.021(4) 0.007(3) 0.011(4)
C31 0.101(8) 0.073(7) 0.049(5) -0.038(5) 0.012(5) -0.022(6)
C32 0.072(6) 0.072(7) 0.070(6) -0.031(5) -0.015(5) -0.009(5)
C33 0.048(4) 0.059(5) 0.043(4) -0.016(4) 0.003(3) -0.027(4)

loop_
_atom_type_symbol
_atom_type_description
_atom_type_scat_dispersion_real
_atom_type_scat_dispersion_imag
_atom_type_scat_source
C C 0.0033 0.0016 'International Tables Vol C Tables 4.2.6.8 and 6.1.1.4'
H H 0.0000 0.0000 'International Tables Vol C Tables 4.2.6.8 and 6.1.1.4'
O O 0.0106 0.0060 'International Tables Vol C Tables 4.2.6.8 and 6.1.1.4'
Si Si 0.0817 0.0704 'International Tables Vol C Tables 4.2.6.8 and 6.1.1.4'
Nd Nd -0.1943 3.0179 'International Tables Vol C Tables 4.2.6.8 and 6.1.1.4'
B B 0.0013 0.0007 'International Tables Vol C Tables 4.2.6.8 and 6.1.1.4'

loop_
_geom_angle_atom_site_label_1
_geom_angle_atom_site_label_2
_geom_angle_atom_site_label_3
_geom_angle
O1 Nd1 B1 88.7(2)
O1 Nd1 C1 119.52(16)
B1 Nd1 C1 134.0(2)
O1 Nd1 C17 123.09(16)
B1 Nd1 C17 131.1(2)
C1 Nd1 C17 64.95(18)
O1 Nd1 C13 88.93(16)
B1 Nd1 C13 136.7(2)
C1 Nd1 C13 30.98(16)
C17 Nd1 C13 84.62(17)
O1 Nd1 C18 136.47(17)
B1 Nd1 C18 100.5(2)
C1 Nd1 C18 83.61(17)
C17 Nd1 C18 30.69(17)
C13 Nd1 C18 110.53(17)
O1 Nd1 C2 129.88(16)
B1 Nd1 C2 103.1(2)
C1 Nd1 C2 30.92(17)
C17 Nd1 C2 84.63(18)
C13 Nd1 C2 49.60(17)
C18 Nd1 C2 89.58(17)
O1 Nd1 C29 94.08(15)
B1 Nd1 C29 131.2(2)
C1 Nd1 C29 85.32(17)
C17 Nd1 C29 30.25(17)
C13 Nd1 C29 92.09(16)
C18 Nd1 C29 48.54(16)
C2 Nd1 C29 111.57(17)
O1 Nd1 C8 80.98(17)
B1 Nd1 C8 107.3(2)
C1 Nd1 C8 50.59(17)
C17 Nd1 C8 113.15(18)
C13 Nd1 C8 29.89(16)
C18 Nd1 C8 133.80(18)
C2 Nd1 C8 48.92(17)
C29 Nd1 C8 121.21(16)
O1 Nd1 C7 104.13(16)
B1 Nd1 C7 90.0(2)
C1 Nd1 C7 50.32(17)
C17 Nd1 C7 112.81(18)
C13 Nd1 C7 48.96(17)
C18 Nd1 C7 118.16(17)
C2 Nd1 C7 29.48(16)
C29 Nd1 C7 135.48(17)
C8 Nd1 C7 29.27(16)
O1 Nd1 C23 111.28(16)
B1 Nd1 C23 86.1(2)
C1 Nd1 C23 111.89(17)
C17 Nd1 C23 49.85(17)
C13 Nd1 C23 134.33(16)
C18 Nd1 C23 29.41(17)
C2 Nd1 C23 117.93(16)
C29 Nd1 C23 47.77(15)
C8 Nd1 C23 162.43(18)
C7 Nd1 C23 144.26(16)
O1 Nd1 C24 88.27(16)
B1 Nd1 C24 103.1(2)
C1 Nd1 C24 112.55(17)
C17 Nd1 C24 49.49(17)
C13 Nd1 C24 120.11(16)
C18 Nd1 C24 48.21(17)
C2 Nd1 C24 133.56(17)
C29 Nd1 C24 28.72(16)
C8 Nd1 C24 147.41(16)
C7 Nd1 C24 162.27(17)
C23 Nd1 C24 28.86(15)
O1 Nd1 H1B 114(2)
B1 Nd1 H1B 26(2)
C1 Nd1 H1B 115.3(19)
C17 Nd1 H1B 111(2)
C13 Nd1 H1B 132.9(19)
C18 Nd1 H1B 81(2)
C2 Nd1 H1B 86.5(18)
C29 Nd1 H1B 124(2)
C8 Nd1 H1B 110.7(19)
C7 Nd1 H1B 84.8(19)
C23 Nd1 H1B 76(2)
C24 Nd1 H1B 102(2)
O1 Nd1 H2B 79.6(19)
B1 Nd1 H2B 21(2)
C1 Nd1 H2B 154(2)
C17 Nd1 H2B 121.4(19)
C13 Nd1 H2B 154(2)
C18 Nd1 H2B 93.7(19)
C2 Nd1 H2B 124(2)
C29 Nd1 H2B 112(2)
C8 Nd1 H2B 124(2)
C7 Nd1 H2B 111(2)
C23 Nd1 H2B 71.9(19)
C24 Nd1 H2B 83(2)
H1B Nd1 H2B 39(3)
O1 Nd1 H4B 74.7(18)
B1 Nd1 H4B 25.0(18)
C1 Nd1 H4B 124.1(19)
C17 Nd1 H4B 155.4(18)
C13 Nd1 H4B 114.5(18)
C18 Nd1 H4B 124.8(18)
C2 Nd1 H4B 96.1(19)
C29 Nd1 H4B 150.4(19)
C8 Nd1 H4B 84.6(18)
C7 Nd1 H4B 74.1(19)
C23 Nd1 H4B 110.3(18)
C24 Nd1 H4B 122.1(19)
H1B Nd1 H4B 45(3)
H2B Nd1 H4B 40(3)
C1 Si1 C17 100.5(3)
C1 Si1 C16 119.0(3)
C17 Si1 C16 119.1(3)
C1 Si1 C14 118.7(3)
C17 Si1 C14 120.5(3)
C16 Si1 C14 80.0(3)
C1 Si1 C15B 116.9(5)
C17 Si1 C15B 142.6(5)
C16 Si1 C15B 40.9(4)
C14 Si1 C15B 42.2(4)
C1 Si1 C15A 139.6(5)
C17 Si1 C15A 119.9(5)
C16 Si1 C15A 42.7(4)
C14 Si1 C15A 39.6(4)
C15B Si1 C15A 22.9(5)
C1 Si1 Nd1 49.82(19)
C17 Si1 Nd1 50.73(16)
C16 Si1 Nd1 139.5(2)
C14 Si1 Nd1 140.4(2)
C15B Si1 Nd1 166.6(5)
C15A Si1 Nd1 170.5(5)
C33 O1 C30 108.0(5)
C33 O1 Nd1 127.2(4)
C30 O1 Nd1 124.8(4)
Nd1 B1 H1B 65(4)
Nd1 B1 H2B 65(5)
H1B B1 H2B 99(6)
Nd1 B1 H3B 179(4)
H1B B1 H3B 114(6)
H2B B1 H3B 116(6)
Nd1 B1 H4B 73(4)
H1B B1 H4B 113(6)
H2B B1 H4B 107(6)
H3B B1 H4B 108(6)
C13 C1 C2 106.0(5)
C13 C1 Si1 125.9(4)
C2 C1 Si1 126.3(4)
C13 C1 Nd1 77.7(3)
C2 C1 Nd1 78.9(3)
Si1 C1 Nd1 97.8(2)
C3 C2 C7 118.6(5)
C3 C2 C1 131.9(5)
C7 C2 C1 109.5(5)
C3 C2 Nd1 118.7(4)
C7 C2 Nd1 79.3(3)
C1 C2 Nd1 70.2(3)
C4 C3 C2 119.3(6)
C4 C3 H3 120.4
C2 C3 H3 120.4
C3 C4 C5 122.0(6)
C3 C4 H4 119.0
C5 C4 H4 119.0
C6 C5 C4 119.9(6)
C6 C5 H5 120.1
C4 C5 H5 120.1
C5 C6 C7 119.8(6)
C5 C6 H6 120.1
C7 C6 H6 120.1
C6 C7 C2 120.4(5)
C6 C7 C8 131.6(5)
C2 C7 C8 107.9(5)
C6 C7 Nd1 123.0(4)
C2 C7 Nd1 71.2(3)
C8 C7 Nd1 75.2(3)
C9 C8 C7 132.1(6)
C9 C8 C13 121.1(5)
C7 C8 C13 106.7(5)
C9 C8 Nd1 122.0(4)
C7 C8 Nd1 75.6(3)
C13 C8 Nd1 70.1(3)
C10 C9 C8 118.7(5)
C10 C9 H9 120.6
C8 C9 H9 120.6
C9 C10 C11 120.8(6)
C9 C10 H10 119.6
C11 C10 H10 119.6
C12 C11 C10 121.6(6)
C12 C11 H11 119.2
C10 C11 H11 119.2
C11 C12 C13 119.1(6)
C11 C12 H12 120.5
C13 C12 H12 120.5
C12 C13 C1 131.6(5)
C12 C13 C8 118.6(5)
C1 C13 C8 109.8(5)
C12 C13 Nd1 115.0(4)
C1 C13 Nd1 71.3(3)
C8 C13 Nd1 80.0(3)
C15A C14 C15B 35.2(7)
C15A C14 Si1 88.2(6)
C15B C14 Si1 83.9(6)
C15A C14 H14A 114.0
C15B C14 H14A 83.9
Si1 C14 H14A 114.0
C15A C14 H14B 114.0
C15B C14 H14B 146.5
Si1 C14 H14B 114.0
H14A C14 H14B 111.2
C14 C15A C16 100.9(8)
C14 C15A Si1 52.2(5)
C16 C15A Si1 52.0(4)
C14 C15A H15A 111.6
C16 C15A H15A 111.6
Si1 C15A H15A 110.0
C14 C15A H15B 111.6
C16 C15A H15B 111.6
Si1 C15A H15B 140.6
H15A C15A H15B 109.4
C16 C15B C14 103.4(9)
C16 C15B Si1 54.1(5)
C14 C15B Si1 53.9(5)
C16 C15B H15C 111.1
C14 C15B H15C 111.1
Si1 C15B H15C 106.9
C16 C15B H15D 111.1
C14 C15B H15D 111.1
Si1 C15B H15D 144.1
H15C C15B H15D 109.1
C15B C16 C15A 34.4(7)
C15B C16 Si1 85.0(6)
C15A C16 Si1 85.2(6)
C15B C16 H16A 144.6
C15A C16 H16A 114.4
Si1 C16 H16A 114.4
C15B C16 H16B 83.2
C15A C16 H16B 114.4
Si1 C16 H16B 114.4
H16A C16 H16B 111.6
C18 C17 C29 105.5(5)
C18 C17 Si1 123.9(4)
C29 C17 Si1 128.8(4)
C18 C17 Nd1 77.4(3)
C29 C17 Nd1 80.6(3)
Si1 C17 Nd1 96.7(2)
C19 C18 C17 132.5(6)
C19 C18 C23 117.2(5)
C17 C18 C23 110.3(5)
C19 C18 Nd1 116.2(4)
C17 C18 Nd1 71.9(3)
C23 C18 Nd1 81.6(3)
C20 C19 C18 119.8(6)
C20 C19 H19 120.1
C18 C19 H19 120.1
C19 C20 C21 121.9(6)
C19 C20 H20 119.1
C21 C20 H20 119.1
C22 C21 C20 121.0(6)
C22 C21 H21 119.5
C20 C21 H21 119.5
C21 C22 C23 117.6(6)
C21 C22 H22 121.2
C23 C22 H22 121.2
C22 C23 C18 122.4(5)
C22 C23 C24 130.8(6)
C18 C23 C24 106.7(5)
C22 C23 Nd1 122.4(4)
C18 C23 Nd1 69.0(3)
C24 C23 Nd1 76.5(3)
C25 C24 C29 120.2(5)
C25 C24 C23 132.3(5)
C29 C24 C23 107.1(5)
C25 C24 Nd1 124.5(4)
C29 C24 Nd1 71.4(3)
C23 C24 Nd1 74.6(3)
C26 C25 C24 118.5(6)
C26 C25 H25 120.8
C24 C25 H25 120.8
C25 C26 C27 121.7(6)
C25 C26 H26 119.1
C27 C26 H26 119.1
C28 C27 C26 121.1(6)
C28 C27 H27 119.4
C26 C27 H27 119.4
C27 C28 C29 119.2(6)
C27 C28 H28 120.4
C29 C28 H28 120.4
C28 C29 C24 119.1(5)
C28 C29 C17 130.6(6)
C24 C29 C17 110.3(5)
C28 C29 Nd1 119.9(4)
C24 C29 Nd1 79.9(3)
C17 C29 Nd1 69.1(3)
O1 C30 C31 106.3(7)
O1 C30 H30A 110.5
C31 C30 H30A 110.5
O1 C30 H30B 110.5
C31 C30 H30B 110.5
H30A C30 H30B 108.7
C32 C31 C30 106.5(7)
C32 C31 H31A 110.4
C30 C31 H31A 110.4
C32 C31 H31B 110.4
C30 C31 H31B 110.4
H31A C31 H31B 108.6
C31 C32 C33 104.9(7)
C31 C32 H32A 110.8
C33 C32 H32A 110.8
C31 C32 H32B 110.8
C33 C32 H32B 110.8
H32A C32 H32B 108.8
O1 C33 C32 105.5(7)
O1 C33 H33A 110.6
C32 C33 H33A 110.6
O1 C33 H33B 110.6
C32 C33 H33B 110.6
H33A C33 H33B 108.8

loop_
_geom_bond_atom_site_label_1
_geom_bond_atom_site_label_2
_geom_bond_distance
Nd1 O1 2.444(4)
Nd1 B1 2.602(8)
Nd1 C1 2.643(6)
Nd1 C17 2.671(5)
Nd1 C13 2.727(5)
Nd1 C18 2.743(5)
Nd1 C2 2.756(6)
Nd1 C29 2.822(5)
Nd1 C8 2.855(6)
Nd1 C7 2.860(6)
Nd1 C23 2.906(5)
Nd1 C24 2.931(6)
Nd1 H1B 2.36(8)
Nd1 H2B 2.36(8)
Nd1 H4B 2.51(8)
Si1 C1 1.851(6)
Si1 C17 1.859(6)
Si1 C16 1.871(6)
Si1 C14 1.871(6)
Si1 C15B 2.301(13)
Si1 C15A 2.366(13)
O1 C33 1.451(8)
O1 C30 1.470(8)
B1 H1B 1.13(8)
B1 H2B 0.95(8)
B1 H3B 1.13(8)
B1 H4B 1.11(8)
C1 C13 1.436(7)
C1 C2 1.443(8)
C2 C3 1.408(8)
C2 C7 1.432(8)
C3 C4 1.367(8)
C3 H3 0.9500
C4 C5 1.417(9)
C4 H4 0.9500
C5 C6 1.360(9)
C5 H5 0.9500
C6 C7 1.407(8)
C6 H6 0.9500
C7 C8 1.444(8)
C8 C9 1.400(8)
C8 C13 1.445(8)
C9 C10 1.384(9)
C9 H9 0.9500
C10 C11 1.411(8)
C10 H10 0.9500
C11 C12 1.383(8)
C11 H11 0.9500
C12 C13 1.415(8)
C12 H12 0.9500
C14 C15A 1.508(15)
C14 C15B 1.555(17)
C14 H14A 0.9900
C14 H14B 0.9900
C15A C16 1.611(16)
C15A H15A 0.9900
C15A H15B 0.9900
C15B C16 1.511(15)
C15B H15C 0.9900
C15B H15D 0.9900
C16 H16A 0.9900
C16 H16B 0.9900
C17 C18 1.434(8)
C17 C29 1.440(8)
C18 C19 1.418(8)
C18 C23 1.442(8)
C19 C20 1.368(9)
C19 H19 0.9500
C20 C21 1.410(10)
C20 H20 0.9500
C21 C22 1.382(9)
C21 H21 0.9500
C22 C23 1.406(8)
C22 H22 0.9500
C23 C24 1.455(8)
C24 C25 1.416(8)
C24 C29 1.431(8)
C25 C26 1.371(8)
C25 H25 0.9500
C26 C27 1.402(9)
C26 H26 0.9500
C27 C28 1.373(9)
C27 H27 0.9500
C28 C29 1.417(7)
C28 H28 0.9500
C30 C31 1.480(12)
C30 H30A 0.9900
C30 H30B 0.9900
C31 C32 1.465(14)
C31 H31A 0.9900
C31 H31B 0.9900
C32 C33 1.481(11)
C32 H32A 0.9900
C32 H32B 0.9900
C33 H33A 0.9900
C33 H33B 0.9900
